data_2200509
loop_
_publ_author_name
'Wang, Ruihu'
'Hong, Maochun'
'Weng, Jiabao'
'Cao, Rong'
'Liang, Yucang'
'Zhao, Yingjun'

_publ_section_title
;
 <i>trans</i>-Diaquatetrakis(4,4'-methylenediphenylamine-<i>N</i>)cadmium(II)
 dinitrate dihydrate
;
_journal_issue 8
_journal_name_full 'Acta Crystallographica Section E'
_journal_page_first m344
_journal_page_last m345
_journal_paper_doi 10.1107/S1600536801011072
_journal_volume 57
_journal_year 2001
_chemical_formula_iupac '[Cd (C13 H14 N2)4 (H2 O)2] (N O3)2, 2H2O'
_chemical_formula_moiety 'C52 H60 Cd N8 O2 2+, 2NO3 1-, 2H2 O'
_chemical_formula_sum 'C52 H64 Cd N10 O10'
_chemical_formula_weight 1101.53
_chemical_name_common 'C26 H32 Cd0.50 N5 O5'
_chemical_name_systematic
;
trans-Diaquatetrakis(4,4'-methylenediphenylamine-N)cadmium(II) dinitrate
dihydrate
;
_space_group_IT_number 2
_symmetry_cell_setting triclinic
_symmetry_space_group_name_Hall '-P 1'
_symmetry_space_group_name_H-M 'P -1'
_audit_creation_method SHELXL
_cell_angle_alpha 80.8450(10)
_cell_angle_beta 86.6380(10)
_cell_angle_gamma 89.0510(10)
_cell_formula_units_Z 1
_cell_length_a 9.3189(2)
_cell_length_b 11.6565(3)
_cell_length_c 12.05900(10)
_cell_measurement_reflns_used 68
_cell_measurement_temperature 293(2)
_cell_measurement_theta_max 25.07
_cell_measurement_theta_min 1.71
_cell_volume 1290.97(4)
_computing_cell_refinement SMART
_computing_data_collection 'SMART (Siemens, 1994)'
_computing_data_reduction 'SAINT (Siemens, 1994)'
_computing_molecular_graphics SHELXTL
_computing_publication_material SHELXTL
_computing_structure_refinement SHELXTL
_computing_structure_solution 'SHELXTL (Sheldrick, 1997)'
_diffrn_ambient_temperature 293(2)
_diffrn_measured_fraction_theta_full .965
_diffrn_measured_fraction_theta_max .965
_diffrn_measurement_device_type 'Smart CCD'
_diffrn_measurement_method \w
_diffrn_radiation_monochromator graphite
_diffrn_radiation_source 'fine-focus sealed tube'
_diffrn_radiation_type MoK\a
_diffrn_radiation_wavelength .71073
_diffrn_reflns_av_R_equivalents .0243
_diffrn_reflns_av_sigmaI/netI .0561
_diffrn_reflns_limit_h_max 10
_diffrn_reflns_limit_h_min -11
_diffrn_reflns_limit_k_max 13
_diffrn_reflns_limit_k_min -11
_diffrn_reflns_limit_l_max 14
_diffrn_reflns_limit_l_min -11
_diffrn_reflns_number 6516
_diffrn_reflns_theta_full 25.07
_diffrn_reflns_theta_max 25.07
_diffrn_reflns_theta_min 1.71
_diffrn_standards_decay_% none
_diffrn_standards_interval_count none
_diffrn_standards_interval_time none
_diffrn_standards_number none
_exptl_absorpt_coefficient_mu .491
_exptl_absorpt_correction_T_max .9290
_exptl_absorpt_correction_T_min .8550
_exptl_absorpt_correction_type empirical
_exptl_absorpt_process_details '(SADABS; Sheldrick, 1996)'
_exptl_crystal_colour colorless
_exptl_crystal_density_diffrn 1.417
_exptl_crystal_density_meas ?
_exptl_crystal_density_method 'not measured'
_exptl_crystal_description columnar
_exptl_crystal_F_000 574
_exptl_crystal_size_max .32
_exptl_crystal_size_mid .17
_exptl_crystal_size_min .15
_refine_diff_density_max .352
_refine_diff_density_min -.752
_refine_ls_extinction_method none
_refine_ls_goodness_of_fit_ref 1.098
_refine_ls_hydrogen_treatment mixed
_refine_ls_matrix_type full
_refine_ls_number_parameters 347
_refine_ls_number_reflns 4428
_refine_ls_number_restraints 4
_refine_ls_restrained_S_all 1.100
_refine_ls_R_factor_all .0588
_refine_ls_R_factor_gt .0442
_refine_ls_shift/su_max <0.001
_refine_ls_shift/su_mean .000
_refine_ls_structure_factor_coef Fsqd
_refine_ls_weighting_details 'calc w = 1/[\s^2^(Fo^2^)+(0.0795P)^2^] where P = (Fo^2^+2Fc^2^)/3'
_refine_ls_weighting_scheme calc
_refine_ls_wR_factor_ref .1259
_reflns_number_gt 3749
_reflns_number_total 4428
_reflns_threshold_expression I>2\s(I)
_cod_data_source_file ob6060.cif
_cod_data_source_block I
_cod_depositor_comments
;
The following automatic conversions were performed:

'_exptl_crystal_density_meas' value 'none' was changed to '?' - the
value is perceived as not measured.

Automatic conversion script
Id: cif_fix_values 3008 2015-01-20 13:52:24Z robertas 
;
_cod_database_code 2200509
_cod_database_fobs_code 2200509

loop_
_symmetry_equiv_pos_as_xyz
'x, y, z'
'-x, -y, -z'

loop_
_atom_site_label
_atom_site_fract_x
_atom_site_fract_y
_atom_site_fract_z
_atom_site_U_iso_or_equiv
_atom_site_adp_type
_atom_site_calc_flag
_atom_site_refinement_flags
_atom_site_occupancy
_atom_site_disorder_assembly
_atom_site_disorder_group
_atom_site_type_symbol
Cd .0000 1.0000 -1.0000 .04167(16) Uani d S 1 . . Cd
N1 -.1200(4) 1.0018(3) -1.1675(3) .0483(8) Uani d . 1 . . N
H1A -.0616 .9688 -1.2157 .058 Uiso calc R 1 . . H
H1B -.1982 .9566 -1.1512 .058 Uiso calc R 1 . . H
N2 -.3687(4) 1.4780(3) -1.8633(3) .0691(11) Uani d . 1 . . N
H2A -.3470 1.5406 -1.9088 .083 Uiso calc R 1 . . H
H2B -.4035 1.4198 -1.8884 .083 Uiso calc R 1 . . H
N3 -.2305(3) 1.0432(3) -.9152(3) .0498(8) Uani d . 1 . . N
H3A -.2478 1.1196 -.9357 .060 Uiso calc R 1 . . H
H3C -.2973 1.0048 -.9456 .060 Uiso calc R 1 . . H
N4 -.0190(5) .5567(4) -.1891(3) .0826(13) Uani d . 1 . . N
H4A .0643 .5362 -.2139 .099 Uiso calc R 1 . . H
H4B -.0561 .5214 -.1261 .099 Uiso calc R 1 . . H
N11 .4370(4) .2080(3) .0127(3) .0472(8) Uani d . 1 . . N
O1 -.0595(4) .8070(3) -.9609(3) .0680(9) Uani d D 1 . . O
HOA -.154(3) .782(4) -.964(4) .091(17) Uiso d D 1 . . H
HOB .003(4) .748(3) -.977(4) .072(15) Uiso d D 1 . . H
O11 .5437(3) .2591(3) .0373(3) .0685(9) Uani d . 1 . . O
O12 .3452(3) .2646(3) -.0461(2) .0648(8) Uani d . 1 . . O
O13 .4202(4) .1032(3) .0446(3) .0665(8) Uani d . 1 . . O
O101 -.1389(6) .3519(4) .0065(6) .1286(19) Uani d D 1 . . O
H02 -.236(4) .376(8) .017(8) .21(4) Uiso d D 1 . . H
H01 -.083(4) .401(3) .031(3) .039(11) Uiso d D 1 . . H
C1 -.1652(4) 1.1132(3) -1.2244(3) .0413(8) Uani d . 1 . . C
C2 -.3022(4) 1.1539(4) -1.2066(3) .0482(9) Uani d . 1 . . C
H2D -.3684 1.1080 -1.1592 .058 Uiso calc R 1 . . H
C3 -.3420(4) 1.2635(4) -1.2592(3) .0525(10) Uani d . 1 . . C
H3B -.4350 1.2902 -1.2459 .063 Uiso calc R 1 . . H
C4 -.2483(4) 1.3335(3) -1.3303(3) .0463(9) Uani d . 1 . . C
C5 -.2930(5) 1.4507(3) -1.3919(3) .0577(11) Uani d . 1 . . C
H5B -.3847 1.4725 -1.3586 .069 Uiso calc R 1 . . H
H5C -.2230 1.5079 -1.3809 .069 Uiso calc R 1 . . H
C6 -.3067(4) 1.4549(3) -1.5161(3) .0445(9) Uani d . 1 . . C
C7 -.3587(4) 1.3630(3) -1.5607(4) .0508(10) Uani d . 1 . . C
H7B -.3803 1.2940 -1.5129 .061 Uiso calc R 1 . . H
C8 -.3797(4) 1.3698(3) -1.6735(4) .0535(10) Uani d . 1 . . C
H8C -.4158 1.3060 -1.6999 .064 Uiso calc R 1 . . H
C9 -.3477(4) 1.4707(3) -1.7488(3) .0497(10) Uani d . 1 . . C
C10 -.2919(5) 1.5628(3) -1.7058(4) .0542(10) Uani d . 1 . . C
H10A -.2674 1.6309 -1.7540 .065 Uiso calc R 1 . . H
C11 -.2724(4) 1.5546(3) -1.5920(3) .0510(10) Uani d . 1 . . C
H11A -.2350 1.6178 -1.5654 .061 Uiso calc R 1 . . H
C12 -.1107(5) 1.2918(4) -1.3469(3) .0581(11) Uani d . 1 . . C
H12A -.0448 1.3377 -1.3945 .070 Uiso calc R 1 . . H
C13 -.0684(4) 1.1833(4) -1.2946(3) .0572(11) Uani d . 1 . . C
H13A .0253 1.1575 -1.3065 .069 Uiso calc R 1 . . H
C14 -.2535(4) 1.0169(3) -.7946(3) .0417(9) Uani d . 1 . . C
C15 -.3160(4) .9136(3) -.7447(3) .0451(9) Uani d . 1 . . C
H15A -.3449 .8610 -.7893 .054 Uiso calc R 1 . . H
C16 -.3360(4) .8876(4) -.6295(3) .0470(9) Uani d . 1 . . C
H16A -.3783 .8175 -.5975 .056 Uiso calc R 1 . . H
C17 -.2943(4) .9639(4) -.5603(3) .0474(9) Uani d . 1 . . C
C18 -.3232(5) .9370(4) -.4336(3) .0626(12) Uani d . 1 . . C
H18A -.3003 1.0054 -.4018 .075 Uiso calc R 1 . . H
H18B -.4252 .9228 -.4180 .075 Uiso calc R 1 . . H
C19 -.2418(4) .8349(4) -.3737(3) .0483(10) Uani d . 1 . . C
C20 -.2991(5) .7752(4) -.2711(3) .0529(10) Uani d . 1 . . C
H20A -.3882 .7978 -.2426 .064 Uiso calc R 1 . . H
C21 -.2268(5) .6840(4) -.2113(4) .0618(12) Uani d . 1 . . C
H21A -.2677 .6464 -.1433 .074 Uiso calc R 1 . . H
C22 -.0941(5) .6472(4) -.2509(3) .0560(11) Uani d . 1 . . C
C23 -.0366(4) .7052(4) -.3523(3) .0572(11) Uani d . 1 . . C
H23A .0521 .6821 -.3810 .069 Uiso calc R 1 . . H
C24 -.1098(4) .7971(4) -.4113(3) .0544(10) Uani d . 1 . . C
H24A -.0682 .8349 -.4790 .065 Uiso calc R 1 . . H
C25 -.2316(5) 1.0660(4) -.6112(4) .0547(11) Uani d . 1 . . C
H25A -.2022 1.1184 -.5666 .066 Uiso calc R 1 . . H
C26 -.2106(5) 1.0933(4) -.7269(4) .0530(10) Uani d . 1 . . C
H26A -.1677 1.1631 -.7589 .064 Uiso calc R 1 . . H

loop_
_atom_site_aniso_label
_atom_site_aniso_U_11
_atom_site_aniso_U_22
_atom_site_aniso_U_33
_atom_site_aniso_U_12
_atom_site_aniso_U_13
_atom_site_aniso_U_23
Cd .0408(3) .0429(3) .0404(2) -.00008(16) -.00823(16) -.00149(16)
N1 .047(2) .0497(19) .0485(18) .0075(15) -.0138(15) -.0061(15)
N2 .086(3) .058(2) .065(2) -.002(2) -.020(2) -.0080(19)
N3 .045(2) .057(2) .0465(18) .0061(15) -.0084(15) -.0038(15)
N4 .087(3) .081(3) .073(3) .020(2) .005(2) .003(2)
N11 .048(2) .052(2) .0418(17) -.0018(16) .0006(15) -.0100(15)
O1 .055(2) .0457(18) .103(2) -.0043(15) -.0125(18) -.0062(17)
O11 .059(2) .075(2) .076(2) -.0205(17) -.0060(16) -.0218(17)
O12 .063(2) .064(2) .0632(18) .0031(16) -.0136(16) .0041(15)
O13 .077(2) .0418(18) .080(2) -.0035(15) -.0131(17) -.0045(15)
O101 .089(4) .089(3) .207(6) .004(3) .039(4) -.039(3)
C1 .042(2) .049(2) .0353(18) .0070(17) -.0134(16) -.0085(16)
C2 .035(2) .058(3) .047(2) -.0034(18) .0003(17) .0037(18)
C3 .036(2) .062(3) .057(2) .0107(19) .0034(18) -.003(2)
C4 .045(2) .050(2) .043(2) .0067(18) -.0050(17) -.0041(17)
C5 .068(3) .045(2) .058(2) .010(2) -.001(2) -.0030(19)
C6 .036(2) .037(2) .058(2) .0046(16) -.0044(17) -.0019(17)
C7 .045(2) .036(2) .068(3) -.0001(17) -.005(2) .0033(18)
C8 .047(2) .040(2) .075(3) .0000(18) -.012(2) -.009(2)
C9 .047(2) .044(2) .059(2) .0062(18) -.0114(19) -.0082(19)
C10 .057(3) .040(2) .062(3) -.0031(19) -.007(2) .0050(19)
C11 .052(3) .035(2) .066(3) -.0027(17) -.007(2) -.0063(18)
C12 .046(3) .070(3) .052(2) -.001(2) .0054(19) .010(2)
C13 .035(2) .080(3) .051(2) .014(2) .0034(18) .005(2)
C14 .033(2) .046(2) .046(2) .0084(16) -.0046(16) -.0100(17)
C15 .036(2) .052(2) .050(2) -.0041(17) -.0046(17) -.0184(18)
C16 .041(2) .050(2) .050(2) -.0033(18) .0000(17) -.0092(18)
C17 .038(2) .061(3) .045(2) .0112(18) -.0038(17) -.0160(19)
C18 .061(3) .083(3) .046(2) .021(2) .001(2) -.018(2)
C19 .039(2) .070(3) .040(2) -.0021(19) -.0022(17) -.0210(19)
C20 .044(2) .072(3) .047(2) -.007(2) .0060(18) -.024(2)
C21 .068(3) .067(3) .050(2) -.009(2) .013(2) -.014(2)
C22 .059(3) .058(3) .053(2) -.004(2) -.004(2) -.016(2)
C23 .038(2) .075(3) .059(3) -.003(2) .0044(19) -.013(2)
C24 .039(2) .072(3) .050(2) .000(2) .0032(18) -.007(2)
C25 .052(3) .054(3) .064(3) .006(2) -.008(2) -.030(2)
C26 .050(3) .044(2) .065(3) -.0022(19) -.004(2) -.0084(19)

loop_
_atom_type_symbol
_atom_type_description
_atom_type_scat_dispersion_real
_atom_type_scat_dispersion_imag
_atom_type_scat_source
C C .0033 .0016 'International Tables Vol C Tables 4.2.6.8 and 6.1.1.4'
H H .0000 .0000 'International Tables Vol C Tables 4.2.6.8 and 6.1.1.4'
N N .0061 .0033 'International Tables Vol C Tables 4.2.6.8 and 6.1.1.4'
O O .0106 .0060 'International Tables Vol C Tables 4.2.6.8 and 6.1.1.4'
Cd Cd -.8075 1.2024 'International Tables Vol C Tables 4.2.6.8 and 6.1.1.4'

loop_
_geom_angle_atom_site_label_1
_geom_angle_atom_site_label_2
_geom_angle_atom_site_label_3
_geom_angle_site_symmetry_1
_geom_angle_site_symmetry_3
_geom_angle
_geom_angle_publ_flag
O1 Cd O1 2_573 . 180.0000(10) no
O1 Cd N1 2_573 . 94.44(12) ?
O1 Cd N1 . . 85.56(12) yes
O1 Cd N1 2_573 2_573 85.56(12) ?
O1 Cd N1 . 2_573 94.44(12) no
N1 Cd N1 . 2_573 180.0 no
O1 Cd N3 2_573 . 92.03(12) no
O1 Cd N3 . . 87.97(12) yes
N1 Cd N3 . . 86.30(11) yes
N1 Cd N3 2_573 . 93.70(11) no
O1 Cd N3 2_573 2_573 87.97(12) ?
O1 Cd N3 . 2_573 92.03(12) ?
N1 Cd N3 . 2_573 93.70(11) ?
N1 Cd N3 2_573 2_573 86.30(11) ?
N3 Cd N3 . 2_573 180.0000(10) ?
C1 N1 Cd . . 116.9(2) ?
C1 N1 H1A . . 108.1 ?
Cd N1 H1A . . 108.1 ?
C1 N1 H1B . . 108.1 ?
Cd N1 H1B . . 108.1 ?
H1A N1 H1B . . 107.3 ?
C9 N2 H2A . . 120.0 ?
C9 N2 H2B . . 120.0 ?
H2A N2 H2B . . 120.0 ?
C14 N3 Cd . . 118.8(2) ?
C14 N3 H3A . . 107.6 ?
Cd N3 H3A . . 107.6 ?
C14 N3 H3C . . 107.6 ?
Cd N3 H3C . . 107.6 ?
H3A N3 H3C . . 107.0 ?
C22 N4 H4A . . 120.0 ?
C22 N4 H4B . . 120.0 ?
H4A N4 H4B . . 120.0 ?
O13 N11 O11 . . 121.2(4) ?
O13 N11 O12 . . 119.6(3) ?
O11 N11 O12 . . 119.1(4) ?
Cd O1 HOA . . 122(3) ?
Cd O1 HOB . . 123(3) ?
HOA O1 HOB . . 108(4) ?
H02 O101 H01 . . 109(6) ?
C2 C1 C13 . . 118.9(4) ?
C2 C1 N1 . . 120.9(3) ?
C13 C1 N1 . . 120.1(4) ?
C1 C2 C3 . . 120.0(3) ?
C1 C2 H2D . . 120.0 ?
C3 C2 H2D . . 120.0 ?
C4 C3 C2 . . 121.9(4) ?
C4 C3 H3B . . 119.0 ?
C2 C3 H3B . . 119.0 ?
C3 C4 C12 . . 117.5(4) ?
C3 C4 C5 . . 122.1(4) ?
C12 C4 C5 . . 120.4(4) ?
C6 C5 C4 . . 114.4(3) ?
C6 C5 H5B . . 108.6 ?
C4 C5 H5B . . 108.6 ?
C6 C5 H5C . . 108.6 ?
C4 C5 H5C . . 108.6 ?
H5B C5 H5C . . 107.6 ?
C7 C6 C11 . . 116.3(4) ?
C7 C6 C5 . . 122.5(3) ?
C11 C6 C5 . . 121.1(3) ?
C8 C7 C6 . . 122.3(4) ?
C8 C7 H7B . . 118.9 ?
C6 C7 H7B . . 118.9 ?
C7 C8 C9 . . 121.1(4) ?
C7 C8 H8C . . 119.5 ?
C9 C8 H8C . . 119.5 ?
C10 C9 C8 . . 117.4(4) ?
C10 C9 N2 . . 121.4(4) ?
C8 C9 N2 . . 121.2(4) ?
C11 C10 C9 . . 120.7(4) ?
C11 C10 H10A . . 119.6 ?
C9 C10 H10A . . 119.6 ?
C10 C11 C6 . . 122.1(4) ?
C10 C11 H11A . . 118.9 ?
C6 C11 H11A . . 118.9 ?
C4 C12 C13 . . 121.6(4) ?
C4 C12 H12A . . 119.2 ?
C13 C12 H12A . . 119.2 ?
C12 C13 C1 . . 120.1(4) ?
C12 C13 H13A . . 119.9 ?
C1 C13 H13A . . 119.9 ?
C26 C14 C15 . . 118.7(3) ?
C26 C14 N3 . . 120.7(3) ?
C15 C14 N3 . . 120.5(3) ?
C16 C15 C14 . . 120.6(3) ?
C16 C15 H15A . . 119.7 ?
C14 C15 H15A . . 119.7 ?
C15 C16 C17 . . 121.3(4) ?
C15 C16 H16A . . 119.3 ?
C17 C16 H16A . . 119.3 ?
C25 C17 C16 . . 117.4(3) ?
C25 C17 C18 . . 121.7(4) ?
C16 C17 C18 . . 120.9(4) ?
C19 C18 C17 . . 116.0(3) ?
C19 C18 H18A . . 108.3 ?
C17 C18 H18A . . 108.3 ?
C19 C18 H18B . . 108.3 ?
C17 C18 H18B . . 108.3 ?
H18A C18 H18B . . 107.4 ?
C24 C19 C20 . . 116.3(4) ?
C24 C19 C18 . . 124.2(4) ?
C20 C19 C18 . . 119.4(4) ?
C21 C20 C19 . . 121.6(4) ?
C21 C20 H20A . . 119.2 ?
C19 C20 H20A . . 119.2 ?
C20 C21 C22 . . 121.1(4) ?
C20 C21 H21A . . 119.5 ?
C22 C21 H21A . . 119.5 ?
C23 C22 C21 . . 117.8(4) ?
C23 C22 N4 . . 121.0(4) ?
C21 C22 N4 . . 121.1(4) ?
C22 C23 C24 . . 120.6(4) ?
C22 C23 H23A . . 119.7 ?
C24 C23 H23A . . 119.7 ?
C19 C24 C23 . . 122.5(4) ?
C19 C24 H24A . . 118.7 ?
C23 C24 H24A . . 118.7 ?
C17 C25 C26 . . 122.0(4) ?
C17 C25 H25A . . 119.0 ?
C26 C25 H25A . . 119.0 ?
C14 C26 C25 . . 120.0(4) ?
C14 C26 H26A . . 120.0 ?
C25 C26 H26A . . 120.0 ?

loop_
_geom_bond_atom_site_label_1
_geom_bond_atom_site_label_2
_geom_bond_site_symmetry_2
_geom_bond_distance
_geom_bond_publ_flag
Cd O1 2_573 2.295(3) ?
Cd O1 . 2.295(3) yes
Cd N1 . 2.363(3) yes
Cd N1 2_573 2.363(3) ?
Cd N3 . 2.405(3) yes
Cd N3 2_573 2.405(3) ?
N1 C1 . 1.438(5) ?
N1 H1A . .9000 ?
N1 H1B . .9000 ?
N2 C9 . 1.395(5) ?
N2 H2A . .8600 ?
N2 H2B . .8600 ?
N3 C14 . 1.442(4) ?
N3 H3A . .9000 ?
N3 H3C . .9000 ?
N4 C22 . 1.394(6) ?
N4 H4A . .8600 ?
N4 H4B . .8600 ?
N11 O13 . 1.231(4) ?
N11 O11 . 1.242(4) ?
N11 O12 . 1.254(4) ?
O1 O101 2_564 2.691(6) ?
O1 O12 2_564 2.796(5) ?
O1 HOA . .94(2) ?
O1 HOB . .935(19) ?
O101 N4 2_565 3.054(8) ?
O101 N2 1_547 3.074(6) ?
O101 H02 . .95(2) ?
O101 H01 . .875(18) ?
C1 C2 . 1.372(5) ?
C1 C13 . 1.383(5) ?
C2 C3 . 1.388(5) ?
C2 H2D . .9300 ?
C3 C4 . 1.369(5) ?
C3 H3B . .9300 ?
C4 C12 . 1.378(6) ?
C4 C5 . 1.513(5) ?
C5 C6 . 1.504(5) ?
C5 H5B . .9700 ?
C5 H5C . .9700 ?
C6 C7 . 1.381(5) ?
C6 C11 . 1.388(5) ?
C7 C8 . 1.375(6) ?
C7 H7B . .9300 ?
C8 C9 . 1.391(5) ?
C8 H8C . .9300 ?
C9 C10 . 1.385(6) ?
C10 C11 . 1.384(6) ?
C10 H10A . .9300 ?
C11 H11A . .9300 ?
C12 C13 . 1.382(6) ?
C12 H12A . .9300 ?
C13 H13A . .9300 ?
C14 C26 . 1.378(5) ?
C14 C15 . 1.380(5) ?
C15 C16 . 1.375(5) ?
C15 H15A . .9300 ?
C16 C17 . 1.387(5) ?
C16 H16A . .9300 ?
C17 C25 . 1.372(6) ?
C17 C18 . 1.519(5) ?
C18 C19 . 1.508(6) ?
C18 H18A . .9700 ?
C18 H18B . .9700 ?
C19 C24 . 1.376(6) ?
C19 C20 . 1.400(5) ?
C20 C21 . 1.376(6) ?
C20 H20A . .9300 ?
C21 C22 . 1.385(6) ?
C21 H21A . .9300 ?
C22 C23 . 1.382(6) ?
C23 C24 . 1.382(6) ?
C23 H23A . .9300 ?
C24 H24A . .9300 ?
C25 C26 . 1.383(6) ?
C25 H25A . .9300 ?
C26 H26A . .9300 ?

loop_
_geom_hbond_atom_site_label_D
_geom_hbond_atom_site_label_H
_geom_hbond_atom_site_label_A
_geom_hbond_site_symmetry_A
_geom_hbond_distance_DH
_geom_hbond_distance_HA
_geom_hbond_distance_DA
_geom_hbond_angle_DHA
O1 HOA O12 2_564 .94(2) 1.86(2) 2.796(5) 174(5)
O1 HOB O101 2_564 .935(19) 1.76(2) 2.691(6) 173(4)
O101 H01 N4 2_565 .875(18) 2.30(3) 3.054(8) 144(3)
O101 H02 N2 1_547 .95(2) 2.30(7) 3.074(6) 138(8)
